data_4508587
loop_
_publ_author_name
'Camerel, Franck'
'Le Helloco, Guillaume'
'Guizouarn, Thierry'
'Jeannin, Olivier'
'Fourmigu\'e, Marc'
'Fr\;ackowiak, Arkadiusz'
'Olejniczak, Iwona'
'\'Swietlik, Roman'
'Marino, Andrea'
'Collet, Eric'
'Toupet, Loic'
'Auban-Senzier, Pascale'
'Canadell, Enric'

_publ_section_title
;
 Correlation between Metal--Insulator Transition and Hydrogen-Bonding
 Network in the Organic Metal
 \d-(BEDT-TTF)4[2,6-Anthracene-bis(sulfonate)]&#x00B7;(H2O)4
;
_journal_issue 11
_journal_name_full 'Crystal Growth &amp; Design'
_journal_page_first 5135
_journal_paper_doi 10.1021/cg401416h
_journal_volume 13
_journal_year 2013
_chemical_formula_moiety 'C14 H8 O6 S2, 4(C10 H8 S8), 4(H2 O)'
_chemical_formula_sum 'C54 H48 O10 S34'
_chemical_formula_weight 1943.27
_chemical_name_common '(ET)4 ABS 4H2O'
_chemical_name_systematic
;
 ?
;
_space_group_IT_number 14
_symmetry_cell_setting monoclinic
_symmetry_space_group_name_Hall '-P 2ybc'
_symmetry_space_group_name_H-M 'P 1 21/c 1'
_atom_sites_solution_hydrogens geom
_atom_sites_solution_primary direct
_atom_sites_solution_secondary difmap
_audit_creation_method SHELXL-97
_cell_angle_alpha 90.00
_cell_angle_beta 106.441(2)
_cell_angle_gamma 90.00
_cell_formula_units_Z 2
_cell_length_a 17.0424(4)
_cell_length_b 13.1358(2)
_cell_length_c 16.7881(4)
_cell_measurement_temperature 120(2)
_cell_volume 3604.61(14)
_computing_cell_refinement 'CrysAlis RED, Oxford Diffraction Ltd.,Version 1.171.35.11'
_computing_data_collection 'CrysAlis CCD, Oxford Diffraction Ltd.,Version 1.171.35.11'
_computing_data_reduction 'CrysAlis RED, Oxford Diffraction Ltd.,Version 1.171.35.11'
_computing_molecular_graphics 'MERCURY 2.4.5(CCDC, 2011)'
_computing_publication_material 'WINGX (Farrugia, 1999)'
_computing_structure_refinement 'SHELXL-97 (Sheldrick, 1997)'
_computing_structure_solution 'SIR-97_(Altomare & al., 1999)'
_diffrn_ambient_temperature 120(2)
_diffrn_detector_area_resol_mean 16.1852
_diffrn_measured_fraction_theta_full 0.993
_diffrn_measured_fraction_theta_max 0.993
_diffrn_measurement_device_type 'CCD Saphire 3 Xcalibur'
_diffrn_measurement_method 'omega scan'
_diffrn_radiation_monochromator graphite
_diffrn_radiation_source 'fine-focus sealed tube'
_diffrn_radiation_type MoK\a
_diffrn_radiation_wavelength 0.71073
_diffrn_reflns_av_R_equivalents 0.0329
_diffrn_reflns_av_sigmaI/netI 0.0400
_diffrn_reflns_limit_h_max 18
_diffrn_reflns_limit_h_min -21
_diffrn_reflns_limit_k_max 16
_diffrn_reflns_limit_k_min -16
_diffrn_reflns_limit_l_max 21
_diffrn_reflns_limit_l_min -19
_diffrn_reflns_number 24776
_diffrn_reflns_theta_full 27.00
_diffrn_reflns_theta_max 27.00
_diffrn_reflns_theta_min 2.90
_exptl_absorpt_coefficient_mu 1.057
_exptl_absorpt_correction_type none
_exptl_crystal_colour black
_exptl_crystal_density_diffrn 1.787
_exptl_crystal_density_method 'not measured'
_exptl_crystal_description block
_exptl_crystal_F_000 1976
_exptl_crystal_size_max 0.490
_exptl_crystal_size_mid 0.363
_exptl_crystal_size_min 0.163
_refine_diff_density_max 2.364
_refine_diff_density_min -1.212
_refine_diff_density_rms 0.209
_refine_ls_extinction_method none
_refine_ls_goodness_of_fit_ref 1.104
_refine_ls_hydrogen_treatment constr
_refine_ls_matrix_type full
_refine_ls_number_parameters 428
_refine_ls_number_reflns 7820
_refine_ls_number_restraints 0
_refine_ls_restrained_S_all 1.104
_refine_ls_R_factor_all 0.1154
_refine_ls_R_factor_gt 0.0812
_refine_ls_shift/su_max 0.001
_refine_ls_shift/su_mean 0.000
_refine_ls_structure_factor_coef Fsqd
_refine_ls_weighting_details 'calc w=1/[\s^2^(Fo^2^)+(0.1652P)^2^+0.0000P] where P=(Fo^2^+2Fc^2^)/3'
_refine_ls_weighting_scheme calc
_refine_ls_wR_factor_gt 0.2441
_refine_ls_wR_factor_ref 0.2679
_reflns_number_gt 4637
_reflns_number_total 7820
_reflns_threshold_expression >2sigma(I)
_cod_data_source_file cg401416h_si_002.cif
_cod_data_source_block ET4ABS120K
_cod_depositor_comments
;
The following automatic conversions were performed:

'_symmetry_cell_setting' value 'Monoclinic' changed to 'monoclinic'
according to /home/saulius/struct/CIF-dictionaries/cif_core.dic
dictionary named 'cif_core.dic' version 2.4.2 from 2011-04-26.

Automatic conversion script
Id: cif_fix_values 1891 2012-01-12 08:04:46Z andrius 
;
_cod_original_cell_volume 3604.61(13)
_cod_original_sg_symbol_H-M P21/c
_cod_database_code 4508587

loop_
_symmetry_equiv_pos_as_xyz
'x, y, z'
'-x, y+1/2, -z+1/2'
'-x, -y, -z'
'x, -y-1/2, z-1/2'

loop_
_atom_site_label
_atom_site_type_symbol
_atom_site_fract_x
_atom_site_fract_y
_atom_site_fract_z
_atom_site_U_iso_or_equiv
_atom_site_adp_type
_atom_site_occupancy
_atom_site_symmetry_multiplicity
_atom_site_calc_flag
_atom_site_refinement_flags
S1 S -0.18826(8) 0.17192(10) 0.18548(9) 0.0204(3) Uani 1 1 d .
S2 S -0.23899(8) 0.42638(10) 0.14456(8) 0.0182(3) Uani 1 1 d .
S3 S -0.05849(8) 0.24976(9) 0.32830(7) 0.0132(3) Uani 1 1 d .
S4 S -0.09497(8) 0.46613(10) 0.28849(8) 0.0161(3) Uani 1 1 d .
S5 S 0.09652(7) 0.31568(9) 0.48081(8) 0.0140(3) Uani 1 1 d .
S6 S 0.06606(8) 0.53027(10) 0.43426(8) 0.0159(3) Uani 1 1 d .
S7 S 0.24653(8) 0.35283(10) 0.61795(8) 0.0205(3) Uani 1 1 d .
S8 S 0.20941(9) 0.60954(11) 0.56045(10) 0.0270(4) Uani 1 1 d .
S11 S -0.25209(8) 0.35343(10) -0.11343(8) 0.0180(3) Uani 1 1 d .
S12 S -0.21103(9) 0.61066(11) -0.05804(10) 0.0266(4) Uani 1 1 d .
S13 S -0.09922(7) 0.31556(9) 0.02002(8) 0.0145(3) Uani 1 1 d .
S14 S -0.06660(8) 0.53027(10) 0.06530(8) 0.0159(3) Uani 1 1 d .
S15 S 0.05679(8) 0.24972(9) 0.17302(8) 0.0135(3) Uani 1 1 d .
S16 S 0.09407(7) 0.46684(10) 0.20946(8) 0.0160(3) Uani 1 1 d .
S17 S 0.18465(8) 0.17496(10) 0.31941(8) 0.0187(3) Uani 1 1 d .
S18 S 0.23526(8) 0.42870(10) 0.35675(8) 0.0174(3) Uani 1 1 d .
S21 S 0.50257(8) 0.27520(10) 0.74274(8) 0.0183(3) Uani 1 1 d .
O1 O 0.4316(4) 0.2435(5) 0.7604(4) 0.102(3) Uani 1 1 d .
O2 O 0.5777(4) 0.2456(5) 0.7989(3) 0.085(2) Uani 1 1 d .
O3 O 0.5030(3) 0.3812(4) 0.7245(3) 0.0557(15) Uani 1 1 d .
C1 C -0.2915(3) 0.2233(4) 0.1509(4) 0.0240(13) Uani 1 1 d .
H1A H -0.3292 0.1701 0.1201 0.029 Uiso 1 1 calc R
H1B H -0.3095 0.2429 0.1999 0.029 Uiso 1 1 calc R
C2 C -0.2955(3) 0.3155(4) 0.0953(4) 0.0237(13) Uani 1 1 d .
H2A H -0.3536 0.3350 0.0721 0.028 Uiso 1 1 calc R
H2B H -0.2747 0.2954 0.0482 0.028 Uiso 1 1 calc R
C3 C -0.1390(3) 0.2767(4) 0.2403(3) 0.0137(10) Uani 1 1 d .
C4 C -0.1576(3) 0.3763(4) 0.2230(3) 0.0120(10) Uani 1 1 d .
C5 C -0.0311(3) 0.3764(4) 0.3520(3) 0.0115(10) Uani 1 1 d .
C6 C 0.0348(3) 0.4040(4) 0.4146(3) 0.0130(10) Uani 1 1 d .
C7 C 0.1649(3) 0.4049(4) 0.5408(3) 0.0162(11) Uani 1 1 d .
C8 C 0.1507(3) 0.5019(4) 0.5184(3) 0.0154(11) Uani 1 1 d .
C9 C 0.3061(5) 0.4614(6) 0.6537(8) 0.118(5) Uani 1 1 d .
H9A H 0.3020 0.4728 0.7107 0.142 Uiso 1 1 calc R
H9B H 0.3632 0.4399 0.6601 0.142 Uiso 1 1 calc R
C10 C 0.3001(5) 0.5510(6) 0.6205(6) 0.073(3) Uani 1 1 d .
H10A H 0.3379 0.5509 0.5852 0.088 Uiso 1 1 calc R
H10B H 0.3240 0.5986 0.6667 0.088 Uiso 1 1 calc R
C11 C -0.3188(5) 0.4601(6) -0.1337(7) 0.092(4) Uani 1 1 d .
H11A H -0.3589 0.4475 -0.1883 0.110 Uiso 1 1 calc R
H11B H -0.3497 0.4579 -0.0919 0.110 Uiso 1 1 calc R
C12 C -0.2931(4) 0.5564(5) -0.1352(6) 0.062(3) Uani 1 1 d .
H12A H -0.3413 0.6002 -0.1388 0.074 Uiso 1 1 calc R
H12B H -0.2796 0.5645 -0.1885 0.074 Uiso 1 1 calc R
C13 C -0.1692(3) 0.4054(4) -0.0387(3) 0.0134(10) Uani 1 1 d .
C14 C -0.1527(3) 0.5024(4) -0.0171(3) 0.0123(10) Uani 1 1 d .
C15 C -0.0368(3) 0.4038(4) 0.0859(3) 0.0134(10) Uani 1 1 d .
C16 C 0.0297(3) 0.3763(4) 0.1483(3) 0.0122(10) Uani 1 1 d .
C17 C 0.1359(3) 0.2779(4) 0.2625(3) 0.0136(10) Uani 1 1 d .
C18 C 0.1549(3) 0.3782(4) 0.2781(3) 0.0127(10) Uani 1 1 d .
C19 C 0.2872(3) 0.2262(5) 0.3555(4) 0.0315(15) Uani 1 1 d .
H19A H 0.3234 0.1739 0.3897 0.038 Uiso 1 1 calc R
H19B H 0.3074 0.2401 0.3068 0.038 Uiso 1 1 calc R
C20 C 0.2938(4) 0.3190(5) 0.4042(5) 0.047(2) Uani 1 1 d .
H20A H 0.3522 0.3390 0.4221 0.057 Uiso 1 1 calc R
H20B H 0.2779 0.3024 0.4550 0.057 Uiso 1 1 calc R
C21 C 0.5012(3) 0.2107(4) 0.6471(3) 0.0191(12) Uani 1 1 d .
C22 C 0.4866(3) 0.2658(4) 0.5701(3) 0.0229(12) Uani 1 1 d .
H22 H 0.4791 0.3375 0.5693 0.027 Uiso 1 1 calc R
C23 C 0.4835(3) 0.2157(5) 0.4992(3) 0.0227(12) Uani 1 1 d .
H23 H 0.4767 0.2530 0.4492 0.027 Uiso 1 1 calc R
C24 C 0.4903(3) 0.1077(4) 0.4979(3) 0.0203(12) Uani 1 1 d .
C25 C 0.5059(3) 0.0513(4) 0.5756(3) 0.0191(11) Uani 1 1 d .
C26 C 0.5113(3) 0.1057(5) 0.6484(3) 0.0229(13) Uani 1 1 d .
H26 H 0.5221 0.0703 0.6997 0.028 Uiso 1 1 calc R
C27 C 0.5151(3) -0.0528(4) 0.5751(3) 0.0242(13) Uani 1 1 d .
H27 H 0.5254 -0.0888 0.6261 0.029 Uiso 1 1 calc R
O4 O 0.5210(3) 0.5546(4) 0.6342(3) 0.0625(15) Uiso 1 1 d .
O5 O 0.5991 0.4745 0.5269 0.149 Uiso 1 1 d .

loop_
_atom_site_aniso_label
_atom_site_aniso_U_11
_atom_site_aniso_U_22
_atom_site_aniso_U_33
_atom_site_aniso_U_23
_atom_site_aniso_U_13
_atom_site_aniso_U_12
S1 0.0172(7) 0.0125(7) 0.0248(8) -0.0036(5) -0.0049(6) 0.0019(5)
S2 0.0167(7) 0.0135(7) 0.0187(7) 0.0013(5) -0.0043(5) 0.0015(5)
S3 0.0119(6) 0.0101(7) 0.0144(7) 0.0013(5) -0.0016(5) 0.0004(5)
S4 0.0140(7) 0.0112(7) 0.0185(7) 0.0003(5) -0.0029(5) 0.0015(5)
S5 0.0133(7) 0.0082(7) 0.0161(7) 0.0000(5) -0.0029(5) 0.0007(5)
S6 0.0139(7) 0.0090(7) 0.0208(7) 0.0010(5) -0.0018(5) -0.0001(5)
S7 0.0191(7) 0.0144(7) 0.0198(7) 0.0007(5) -0.0079(6) 0.0008(5)
S8 0.0221(8) 0.0109(8) 0.0366(9) -0.0023(6) -0.0102(7) -0.0026(6)
S11 0.0154(7) 0.0132(7) 0.0188(7) -0.0007(5) -0.0061(5) -0.0008(5)
S12 0.0203(8) 0.0119(8) 0.0352(9) 0.0017(6) -0.0121(6) 0.0013(6)
S13 0.0129(7) 0.0092(7) 0.0166(7) -0.0012(5) -0.0035(5) -0.0009(5)
S14 0.0133(7) 0.0098(7) 0.0199(7) -0.0013(5) -0.0027(5) 0.0000(5)
S15 0.0115(6) 0.0112(7) 0.0145(7) -0.0020(5) -0.0016(5) 0.0006(5)
S16 0.0123(7) 0.0122(7) 0.0182(7) -0.0013(5) -0.0045(5) -0.0002(5)
S17 0.0176(7) 0.0117(7) 0.0209(7) 0.0036(5) -0.0038(6) -0.0016(5)
S18 0.0145(7) 0.0135(7) 0.0183(7) -0.0021(5) -0.0049(5) 0.0003(5)
S21 0.0188(7) 0.0109(7) 0.0219(7) -0.0039(5) 0.0003(6) -0.0003(5)
O1 0.097(5) 0.122(6) 0.128(6) -0.092(5) 0.098(5) -0.080(4)
O2 0.098(5) 0.077(4) 0.050(3) -0.031(3) -0.027(3) 0.060(4)
O3 0.105(5) 0.018(3) 0.045(3) -0.009(2) 0.023(3) -0.003(2)
C1 0.008(3) 0.028(3) 0.032(3) -0.004(3) -0.001(2) -0.005(2)
C2 0.011(3) 0.028(3) 0.025(3) -0.002(2) -0.007(2) 0.001(2)
C3 0.009(2) 0.012(3) 0.017(3) 0.001(2) -0.001(2) 0.0019(19)
C4 0.008(2) 0.012(3) 0.012(2) 0.0027(19) -0.0037(19) 0.0015(19)
C5 0.005(2) 0.010(3) 0.015(2) 0.0015(19) -0.003(2) 0.0022(18)
C6 0.015(3) 0.011(3) 0.010(2) -0.0001(18) 0.000(2) -0.0011(19)
C7 0.012(3) 0.016(3) 0.017(3) 0.001(2) -0.003(2) 0.001(2)
C8 0.010(3) 0.015(3) 0.017(3) -0.002(2) -0.004(2) -0.002(2)
C9 0.051(5) 0.026(5) 0.208(13) 0.017(6) -0.076(7) -0.009(4)
C10 0.042(5) 0.032(5) 0.102(7) 0.016(5) -0.051(5) -0.016(4)
C11 0.043(5) 0.023(4) 0.158(10) -0.020(5) -0.055(6) 0.014(4)
C12 0.031(4) 0.022(4) 0.096(6) -0.015(4) -0.039(4) 0.008(3)
C13 0.008(2) 0.018(3) 0.011(2) 0.002(2) -0.0014(19) 0.000(2)
C14 0.006(2) 0.013(3) 0.013(2) -0.0003(19) -0.0054(19) 0.0013(19)
C15 0.011(3) 0.012(3) 0.015(3) -0.0014(19) 0.000(2) 0.0013(19)
C16 0.011(2) 0.010(3) 0.012(2) -0.0013(19) -0.003(2) 0.0014(19)
C17 0.011(3) 0.012(3) 0.015(3) -0.004(2) -0.001(2) 0.001(2)
C18 0.006(2) 0.014(3) 0.013(2) -0.001(2) -0.0052(19) 0.0004(19)
C19 0.012(3) 0.027(4) 0.052(4) 0.002(3) 0.002(3) 0.002(2)
C20 0.025(4) 0.034(4) 0.064(5) -0.001(4) -0.018(3) 0.003(3)
C21 0.021(3) 0.015(3) 0.023(3) -0.005(2) 0.009(2) 0.001(2)
C22 0.024(3) 0.016(3) 0.028(3) -0.001(2) 0.005(2) 0.002(2)
C23 0.017(3) 0.027(3) 0.023(3) 0.004(2) 0.004(2) 0.004(2)
C24 0.019(3) 0.021(3) 0.024(3) -0.005(2) 0.012(2) 0.001(2)
C25 0.015(3) 0.019(3) 0.026(3) 0.000(2) 0.010(2) -0.001(2)
C26 0.015(3) 0.037(4) 0.020(3) 0.007(2) 0.009(2) -0.001(2)
C27 0.027(3) 0.027(3) 0.022(3) 0.000(2) 0.012(2) 0.002(2)

loop_
_atom_type_symbol
_atom_type_description
_atom_type_scat_dispersion_real
_atom_type_scat_dispersion_imag
_atom_type_scat_source
C C 0.0033 0.0016 'International Tables Vol C Tables 4.2.6.8 and 6.1.1.4'
H H 0.0000 0.0000 'International Tables Vol C Tables 4.2.6.8 and 6.1.1.4'
O O 0.0106 0.0060 'International Tables Vol C Tables 4.2.6.8 and 6.1.1.4'
S S 0.1246 0.1234 'International Tables Vol C Tables 4.2.6.8 and 6.1.1.4'

loop_
_geom_angle_atom_site_label_1
_geom_angle_atom_site_label_2
_geom_angle_atom_site_label_3
_geom_angle
_geom_angle_site_symmetry_1
_geom_angle_site_symmetry_3
C3 S1 C1 98.9(2) . .
C4 S2 C2 104.3(2) . .
C5 S3 C3 95.4(2) . .
C5 S4 C4 95.3(2) . .
C6 S5 C7 96.0(2) . .
C8 S6 C6 95.0(2) . .
C7 S7 C9 101.4(3) . .
C8 S8 C10 100.7(3) . .
C13 S11 C11 100.0(3) . .
C14 S12 C12 101.7(3) . .
C15 S13 C13 96.0(2) . .
C14 S14 C15 95.1(2) . .
C16 S15 C17 95.2(2) . .
C16 S16 C18 95.2(2) . .
C17 S17 C19 99.3(3) . .
C18 S18 C20 104.3(3) . .
O2 S21 O1 117.1(5) . .
O2 S21 O3 110.7(4) . .
O1 S21 O3 113.4(4) . .
O2 S21 C21 104.1(3) . .
O1 S21 C21 104.8(3) . .
O3 S21 C21 105.4(3) . .
C2 C1 S1 111.3(4) . .
C2 C1 H1A 109.4 . .
S1 C1 H1A 109.4 . .
C2 C1 H1B 109.4 . .
S1 C1 H1B 109.4 . .
H1A C1 H1B 108.0 . .
C1 C2 S2 115.8(4) . .
C1 C2 H2A 108.3 . .
S2 C2 H2A 108.3 . .
C1 C2 H2B 108.3 . .
S2 C2 H2B 108.3 . .
H2A C2 H2B 107.4 . .
C4 C3 S1 127.0(4) . .
C4 C3 S3 117.2(4) . .
S1 C3 S3 115.8(3) . .
C3 C4 S2 127.7(4) . .
C3 C4 S4 116.7(4) . .
S2 C4 S4 115.5(3) . .
C6 C5 S3 122.8(4) . .
C6 C5 S4 122.1(4) . .
S3 C5 S4 115.1(3) . .
C5 C6 S5 122.5(4) . .
C5 C6 S6 122.9(4) . .
S5 C6 S6 114.6(3) . .
C8 C7 S5 115.9(4) . .
C8 C7 S7 128.8(4) . .
S5 C7 S7 115.1(3) . .
C7 C8 S8 128.1(4) . .
C7 C8 S6 118.4(4) . .
S8 C8 S6 113.4(3) . .
C10 C9 S7 128.7(7) . .
C10 C9 H9A 105.1 . .
S7 C9 H9A 105.1 . .
C10 C9 H9B 105.1 . .
S7 C9 H9B 105.1 . .
H9A C9 H9B 105.9 . .
C9 C10 S8 126.2(6) . .
C9 C10 H10A 105.8 . .
S8 C10 H10A 105.8 . .
C9 C10 H10B 105.8 . .
S8 C10 H10B 105.8 . .
H10A C10 H10B 106.2 . .
C12 C11 S11 123.6(6) . .
C12 C11 H11A 106.4 . .
S11 C11 H11A 106.4 . .
C12 C11 H11B 106.4 . .
S11 C11 H11B 106.4 . .
H11A C11 H11B 106.5 . .
C11 C12 S12 124.2(6) . .
C11 C12 H12A 106.3 . .
S12 C12 H12A 106.3 . .
C11 C12 H12B 106.3 . .
S12 C12 H12B 106.3 . .
H12A C12 H12B 106.4 . .
C14 C13 S11 129.5(4) . .
C14 C13 S13 115.4(4) . .
S11 C13 S13 115.0(3) . .
C13 C14 S12 127.9(4) . .
C13 C14 S14 118.7(4) . .
S12 C14 S14 113.2(3) . .
C16 C15 S13 122.7(4) . .
C16 C15 S14 122.6(4) . .
S13 C15 S14 114.7(3) . .
C15 C16 S16 121.5(4) . .
C15 C16 S15 123.0(4) . .
S16 C16 S15 115.5(3) . .
C18 C17 S17 126.9(4) . .
C18 C17 S15 116.8(4) . .
S17 C17 S15 116.2(3) . .
C17 C18 S18 127.3(4) . .
C17 C18 S16 116.9(4) . .
S18 C18 S16 115.8(3) . .
C20 C19 S17 114.4(4) . .
C20 C19 H19A 108.7 . .
S17 C19 H19A 108.7 . .
C20 C19 H19B 108.7 . .
S17 C19 H19B 108.7 . .
H19A C19 H19B 107.6 . .
C19 C20 S18 118.5(5) . .
C19 C20 H20A 107.7 . .
S18 C20 H20A 107.7 . .
C19 C20 H20B 107.7 . .
S18 C20 H20B 107.7 . .
H20A C20 H20B 107.1 . .
C26 C21 C22 120.1(5) . .
C26 C21 S21 118.7(4) . .
C22 C21 S21 121.1(4) . .
C23 C22 C21 120.0(5) . .
C23 C22 H22 120.0 . .
C21 C22 H22 120.0 . .
C22 C23 C24 121.1(5) . .
C22 C23 H23 119.5 . .
C24 C23 H23 119.5 . .
C27 C24 C23 122.6(5) 3_656 .
C27 C24 C25 118.1(5) 3_656 .
C23 C24 C25 119.3(5) . .
C26 C25 C27 122.3(5) . .
C26 C25 C24 118.2(5) . .
C27 C25 C24 119.5(5) . .
C21 C26 C25 121.2(5) . .
C21 C26 H26 119.4 . .
C25 C26 H26 119.4 . .
C25 C27 C24 122.4(5) . 3_656
C25 C27 H27 118.8 . .
C24 C27 H27 118.8 3_656 .

loop_
_geom_bond_atom_site_label_1
_geom_bond_atom_site_label_2
_geom_bond_distance
_geom_bond_site_symmetry_2
S1 C3 1.735(5) .
S1 C1 1.819(5) .
S2 C4 1.748(5) .
S2 C2 1.812(6) .
S3 C5 1.744(5) .
S3 C3 1.745(5) .
S4 C5 1.747(5) .
S4 C4 1.755(5) .
S5 C6 1.739(5) .
S5 C7 1.756(5) .
S6 C8 1.749(5) .
S6 C6 1.745(5) .
S7 C7 1.748(5) .
S7 C9 1.755(8) .
S8 C8 1.761(5) .
S8 C10 1.765(7) .
S11 C13 1.741(5) .
S11 C11 1.775(7) .
S12 C14 1.760(5) .
S12 C12 1.766(6) .
S13 C15 1.741(5) .
S13 C13 1.766(5) .
S14 C14 1.747(5) .
S14 C15 1.743(5) .
S15 C16 1.744(5) .
S15 C17 1.751(5) .
S16 C16 1.743(5) .
S16 C18 1.755(5) .
S17 C17 1.726(5) .
S17 C19 1.810(6) .
S18 C18 1.743(5) .
S18 C20 1.805(7) .
S21 O2 1.413(5) .
S21 O1 1.387(5) .
S21 O3 1.426(5) .
S21 C21 1.809(5) .
C1 C2 1.519(8) .
C1 H1A 0.9900 .
C1 H1B 0.9900 .
C2 H2A 0.9900 .
C2 H2B 0.9900 .
C3 C4 1.358(7) .
C5 C6 1.352(7) .
C7 C8 1.332(7) .
C9 C10 1.294(11) .
C9 H9A 0.9900 .
C9 H9B 0.9900 .
C10 H10A 0.9900 .
C10 H10B 0.9900 .
C11 C12 1.341(10) .
C11 H11A 0.9900 .
C11 H11B 0.9900 .
C12 H12A 0.9900 .
C12 H12B 0.9900 .
C13 C14 1.333(7) .
C15 C16 1.356(7) .
C17 C18 1.364(7) .
C19 C20 1.454(9) .
C19 H19A 0.9900 .
C19 H19B 0.9900 .
C20 H20A 0.9900 .
C20 H20B 0.9900 .
C21 C26 1.389(7) .
C21 C22 1.440(7) .
C22 C23 1.350(7) .
C22 H22 0.9500 .
C23 C24 1.424(7) .
C23 H23 0.9500 .
C24 C27 1.403(7) 3_656
C24 C25 1.456(7) .
C25 C26 1.397(7) .
C25 C27 1.376(7) .
C26 H26 0.9500 .
C27 C24 1.403(7) 3_656
C27 H27 0.9500 .

loop_
_geom_torsion_atom_site_label_1
_geom_torsion_atom_site_label_2
_geom_torsion_atom_site_label_3
_geom_torsion_atom_site_label_4
_geom_torsion
_geom_torsion_site_symmetry_1
_geom_torsion_site_symmetry_4
C3 S1 C1 C2 62.0(4) . .
S1 C1 C2 S2 -65.6(5) . .
C4 S2 C2 C1 29.6(5) . .
C1 S1 C3 C4 -32.6(5) . .
C1 S1 C3 S3 145.8(3) . .
C5 S3 C3 C4 -4.5(4) . .
C5 S3 C3 S1 176.9(3) . .
S1 C3 C4 S2 3.6(7) . .
S3 C3 C4 S2 -174.8(3) . .
S1 C3 C4 S4 -178.5(3) . .
S3 C3 C4 S4 3.1(6) . .
C2 S2 C4 C3 2.8(6) . .
C2 S2 C4 S4 -175.1(3) . .
C5 S4 C4 C3 0.1(4) . .
C5 S4 C4 S2 178.2(3) . .
C3 S3 C5 C6 -175.2(4) . .
C3 S3 C5 S4 4.5(3) . .
C4 S4 C5 C6 176.5(4) . .
C4 S4 C5 S3 -3.2(3) . .
S3 C5 C6 S5 -3.0(7) . .
S4 C5 C6 S5 177.4(3) . .
S3 C5 C6 S6 175.8(3) . .
S4 C5 C6 S6 -3.8(7) . .
C7 S5 C6 C5 179.6(5) . .
C7 S5 C6 S6 0.8(3) . .
C8 S6 C6 C5 -179.2(5) . .
C8 S6 C6 S5 -0.3(3) . .
C6 S5 C7 C8 -1.1(5) . .
C6 S5 C7 S7 -177.1(3) . .
C9 S7 C7 C8 -2.6(8) . .
C9 S7 C7 S5 172.8(6) . .
S5 C7 C8 S8 -176.2(3) . .
S7 C7 C8 S8 -0.8(8) . .
S5 C7 C8 S6 1.0(6) . .
S7 C7 C8 S6 176.4(3) . .
C10 S8 C8 C7 12.9(7) . .
C10 S8 C8 S6 -164.5(5) . .
C6 S6 C8 C7 -0.4(5) . .
C6 S6 C8 S8 177.2(3) . .
C7 S7 C9 C10 -12.7(15) . .
S7 C9 C10 S8 31(2) . .
C8 S8 C10 C9 -27.7(13) . .
C13 S11 C11 C12 37.1(11) . .
S11 C11 C12 S12 -47.7(15) . .
C14 S12 C12 C11 25.3(10) . .
C11 S11 C13 C14 -13.5(7) . .
C11 S11 C13 S13 163.3(5) . .
C15 S13 C13 C14 1.1(4) . .
C15 S13 C13 S11 -176.2(3) . .
S11 C13 C14 S12 0.2(8) . .
S13 C13 C14 S12 -176.6(3) . .
S11 C13 C14 S14 176.3(3) . .
S13 C13 C14 S14 -0.5(6) . .
C12 S12 C14 C13 -1.6(6) . .
C12 S12 C14 S14 -177.9(4) . .
C15 S14 C14 C13 -0.4(5) . .
C15 S14 C14 S12 176.3(3) . .
C13 S13 C15 C16 178.6(5) . .
C13 S13 C15 S14 -1.3(3) . .
C14 S14 C15 C16 -178.8(5) . .
C14 S14 C15 S13 1.1(3) . .
S13 C15 C16 S16 176.4(3) . .
S14 C15 C16 S16 -3.6(7) . .
S13 C15 C16 S15 -3.6(7) . .
S14 C15 C16 S15 176.4(3) . .
C18 S16 C16 C15 174.5(4) . .
C18 S16 C16 S15 -5.4(3) . .
C17 S15 C16 C15 -173.2(5) . .
C17 S15 C16 S16 6.8(3) . .
C19 S17 C17 C18 -31.4(5) . .
C19 S17 C17 S15 145.6(3) . .
C16 S15 C17 C18 -6.0(4) . .
C16 S15 C17 S17 176.7(3) . .
S17 C17 C18 S18 2.6(7) . .
S15 C17 C18 S18 -174.4(3) . .
S17 C17 C18 S16 -179.8(3) . .
S15 C17 C18 S16 3.3(6) . .
C20 S18 C18 C17 6.6(6) . .
C20 S18 C18 S16 -171.1(3) . .
C16 S16 C18 C17 1.3(4) . .
C16 S16 C18 S18 179.2(3) . .
C17 S17 C19 C20 58.9(6) . .
S17 C19 C20 S18 -59.3(7) . .
C18 S18 C20 C19 23.3(7) . .
O2 S21 C21 C26 55.1(6) . .
O1 S21 C21 C26 -68.3(6) . .
O3 S21 C21 C26 171.7(4) . .
O2 S21 C21 C22 -127.4(5) . .
O1 S21 C21 C22 109.1(5) . .
O3 S21 C21 C22 -10.9(5) . .
C26 C21 C22 C23 -0.7(8) . .
S21 C21 C22 C23 -178.1(4) . .
C21 C22 C23 C24 3.3(8) . .
C22 C23 C24 C27 178.0(5) . 3_656
C22 C23 C24 C25 -3.9(8) . .
C27 C24 C25 C26 180.0(5) 3_656 .
C23 C24 C25 C26 1.9(7) . .
C27 C24 C25 C27 0.1(8) 3_656 .
C23 C24 C25 C27 -178.0(5) . .
C22 C21 C26 C25 -1.3(8) . .
S21 C21 C26 C25 176.1(4) . .
C27 C25 C26 C21 -179.5(5) . .
C24 C25 C26 C21 0.7(7) . .
C26 C25 C27 C24 -180.0(5) . 3_656
C24 C25 C27 C24 -0.1(9) . 3_656
